data_7116196
loop_
_publ_author_name
'Obenhuber, A. H.'
'Gianetti, T. L.'
'Bergman, R. G.'
'Arnold, J.'

_publ_section_title
;
 Regioselective [2+2] and [4+2] cycloaddition reactivity in an asymmetric
 niobium(bisimido) moiety towards unsaturated organic molecules.
;
_journal_issue 7
_journal_name_full 'Chemical communications (Cambridge, England)'
_journal_page_first 1278
_journal_page_last 1281
_journal_paper_doi 10.1039/c4cc07851a
_journal_volume 51
_journal_year 2014
_chemical_formula_moiety 'C47 H60 N3 Nb'
_chemical_formula_sum 'C47 H60 N3 Nb'
_chemical_formula_weight 759.89
_chemical_name_common 'Complex 4'
_chemical_properties_physical 'Air-sensitive, Moisture-sensitive'
_space_group_IT_number 2
_symmetry_cell_setting triclinic
_symmetry_space_group_name_Hall '-P 1'
_symmetry_space_group_name_H-M 'P -1'
_atom_sites_solution_hydrogens geom
_atom_sites_solution_primary direct
_atom_sites_solution_secondary difmap
_audit_update_record
;
2014-09-28 deposited with the CCDC.
2014-11-28 downloaded from the CCDC.
;
_cell_angle_alpha 86.853(10)
_cell_angle_beta 76.422(9)
_cell_angle_gamma 65.449(8)
_cell_formula_units_Z 2
_cell_length_a 10.7140(19)
_cell_length_b 11.714(2)
_cell_length_c 18.976(3)
_cell_measurement_reflns_used 9810
_cell_measurement_temperature 100(2)
_cell_measurement_theta_max 25.56
_cell_measurement_theta_min 2.21
_cell_volume 2103.3(6)
_computing_cell_refinement 'Bruker APEX2 v.2011.4'
_computing_data_collection 'Bruker APEX2 v.2011.4'
_computing_data_reduction 'Bruker APEX2 v.2011.4'
_computing_molecular_graphics ORTEP-32
_computing_publication_material WinGX
_computing_structure_refinement SHELXL-97
_computing_structure_solution SIR-92
_diffrn_ambient_temperature 100(2)
_diffrn_detector_area_resol_mean 8.366
_diffrn_measured_fraction_theta_full 0.995
_diffrn_measured_fraction_theta_max 0.985
_diffrn_measurement_device_type 'Bruker APEX-I CCD'
_diffrn_measurement_method '\f and \w scans'
_diffrn_radiation_monochromator graphite
_diffrn_radiation_source 'fine-focus sealed tube'
_diffrn_radiation_type MoK\a
_diffrn_radiation_wavelength 0.71069
_diffrn_reflns_av_R_equivalents 0.0379
_diffrn_reflns_av_sigmaI/netI 0.0322
_diffrn_reflns_limit_h_max 12
_diffrn_reflns_limit_h_min -10
_diffrn_reflns_limit_k_max 14
_diffrn_reflns_limit_k_min -14
_diffrn_reflns_limit_l_max 22
_diffrn_reflns_limit_l_min -22
_diffrn_reflns_number 45285
_diffrn_reflns_theta_full 25.00
_diffrn_reflns_theta_max 25.56
_diffrn_reflns_theta_min 1.11
_exptl_absorpt_coefficient_mu 0.320
_exptl_absorpt_correction_T_max 0.9810
_exptl_absorpt_correction_T_min 0.9387
_exptl_absorpt_correction_type multi-scan
_exptl_absorpt_process_details SADABS
_exptl_crystal_colour red
_exptl_crystal_density_diffrn 1.200
_exptl_crystal_density_method 'not measured'
_exptl_crystal_description rode
_exptl_crystal_F_000 808
_exptl_crystal_size_max 0.20
_exptl_crystal_size_mid 0.11
_exptl_crystal_size_min 0.06
_refine_diff_density_max 0.858
_refine_diff_density_min -0.436
_refine_diff_density_rms 0.072
_refine_ls_extinction_method none
_refine_ls_goodness_of_fit_ref 1.079
_refine_ls_hydrogen_treatment constr
_refine_ls_matrix_type full
_refine_ls_number_parameters 473
_refine_ls_number_reflns 7757
_refine_ls_number_restraints 0
_refine_ls_restrained_S_all 1.079
_refine_ls_R_factor_all 0.0387
_refine_ls_R_factor_gt 0.0320
_refine_ls_shift/su_max 0.000
_refine_ls_shift/su_mean 0.000
_refine_ls_structure_factor_coef Fsqd
_refine_ls_weighting_details 'calc w=1/[\s^2^(Fo^2^)+(0.0429P)^2^+1.5412P] where P=(Fo^2^+2Fc^2^)/3'
_refine_ls_weighting_scheme calc
_refine_ls_wR_factor_gt 0.0809
_refine_ls_wR_factor_ref 0.0883
_reflns_number_gt 6831
_reflns_number_total 7757
_reflns_threshold_expression >2sigma(I)
_cod_data_source_file c4cc07851a2.cif
_cod_data_source_block (3)
_cod_depositor_comments
;
The following automatic conversions were performed:

'_symmetry_cell_setting' value 'Triclinic' changed to 'triclinic'
according to
/usr/data/users/saulius/crontab/automatic-downloads/rss-feeds/RSC/lib/dictionaries/cif_core.dic
dictionary named 'cif_core.dic' version 2.4.2 from 2011-04-26.

Automatic conversion script
Id: cif_fix_values 2935 2014-11-11 08:27:57Z andrius 
;
_cod_original_cell_volume 2103.3(7)
_cod_original_sg_symbol_H-M P-1
_cod_database_code 7116196

loop_
_symmetry_equiv_pos_as_xyz
'x, y, z'
'-x, -y, -z'

loop_
_atom_site_label
_atom_site_type_symbol
_atom_site_fract_x
_atom_site_fract_y
_atom_site_fract_z
_atom_site_U_iso_or_equiv
_atom_site_adp_type
_atom_site_occupancy
_atom_site_symmetry_multiplicity
_atom_site_calc_flag
_atom_site_refinement_flags
C1 C 0.7259(2) 0.2648(2) 0.35281(12) 0.0210(5) Uani 1 1 d .
H1A H 0.6531 0.3210 0.3908 0.031 Uiso 1 1 calc R
H1B H 0.8072 0.2154 0.3714 0.031 Uiso 1 1 calc R
H1C H 0.6920 0.2103 0.3353 0.031 Uiso 1 1 calc R
C2 C 0.7658(2) 0.3403(2) 0.29103(12) 0.0152(4) Uani 1 1 d .
C3 C 0.6510(2) 0.4588(2) 0.27926(12) 0.0157(4) Uani 1 1 d .
H3 H 0.5611 0.4691 0.3046 0.019 Uiso 1 1 calc R
C4 C 0.6551(2) 0.5585(2) 0.23614(12) 0.0165(5) Uani 1 1 d .
C5 C 0.5217(2) 0.6782(2) 0.24455(13) 0.0238(5) Uani 1 1 d .
H5A H 0.5272 0.7395 0.2738 0.036 Uiso 1 1 calc R
H5B H 0.4419 0.6609 0.2676 0.036 Uiso 1 1 calc R
H5C H 0.5113 0.7101 0.1976 0.036 Uiso 1 1 calc R
C6 C 0.7813(2) 0.6481(2) 0.14346(12) 0.0158(5) Uani 1 1 d .
C7 C 0.8000(2) 0.7563(2) 0.15759(12) 0.0199(5) Uani 1 1 d .
C8 C 0.7912(2) 0.8441(2) 0.10432(13) 0.0218(5) Uani 1 1 d .
H8 H 0.8036 0.9155 0.1133 0.026 Uiso 1 1 calc R
C9 C 0.7648(2) 0.8285(2) 0.03875(12) 0.0214(5) Uani 1 1 d .
H9 H 0.7566 0.8897 0.0046 0.026 Uiso 1 1 calc R
C10 C 0.7508(2) 0.7205(2) 0.02435(13) 0.0216(5) Uani 1 1 d .
H10 H 0.7349 0.7088 -0.0203 0.026 Uiso 1 1 calc R
C11 C 0.7598(2) 0.6286(2) 0.07536(12) 0.0177(5) Uani 1 1 d .
C12 C 0.7461(3) 0.5112(2) 0.05545(12) 0.0233(5) Uani 1 1 d .
H12 H 0.7787 0.4488 0.0912 0.028 Uiso 1 1 calc R
C13 C 0.8373(3) 0.4541(2) -0.01922(13) 0.0328(6) Uani 1 1 d .
H13A H 0.8082 0.5136 -0.0554 0.049 Uiso 1 1 calc R
H13B H 0.8269 0.3795 -0.0292 0.049 Uiso 1 1 calc R
H13C H 0.9344 0.4332 -0.0202 0.049 Uiso 1 1 calc R
C14 C 0.5920(3) 0.5381(3) 0.05954(18) 0.0419(7) Uani 1 1 d .
H14A H 0.5363 0.5707 0.1074 0.063 Uiso 1 1 calc R
H14B H 0.5856 0.4618 0.0490 0.063 Uiso 1 1 calc R
H14C H 0.5573 0.5987 0.0248 0.063 Uiso 1 1 calc R
C15 C 0.8292(3) 0.7838(2) 0.22777(14) 0.0298(6) Uani 1 1 d .
H15 H 0.8357 0.7132 0.2592 0.036 Uiso 1 1 calc R
C16 C 0.9697(3) 0.7955(3) 0.21233(18) 0.0482(8) Uani 1 1 d .
H16A H 1.0444 0.7178 0.1903 0.072 Uiso 1 1 calc R
H16B H 0.9866 0.8138 0.2570 0.072 Uiso 1 1 calc R
H16C H 0.9665 0.8620 0.1800 0.072 Uiso 1 1 calc R
C17 C 0.7097(4) 0.9032(3) 0.26747(16) 0.0497(8) Uani 1 1 d .
H17A H 0.7023 0.9735 0.2376 0.074 Uiso 1 1 calc R
H17B H 0.7294 0.9172 0.3122 0.074 Uiso 1 1 calc R
H17C H 0.6225 0.8938 0.2775 0.074 Uiso 1 1 calc R
C18 C 1.1666(2) 0.2626(2) 0.30609(11) 0.0164(5) Uani 1 1 d .
C19 C 1.2495(2) 0.3319(2) 0.29666(12) 0.0174(5) Uani 1 1 d .
C20 C 1.3748(2) 0.2814(2) 0.32041(12) 0.0208(5) Uani 1 1 d .
H20 H 1.4307 0.3260 0.3142 0.025 Uiso 1 1 calc R
C21 C 1.4183(2) 0.1678(2) 0.35268(13) 0.0233(5) Uani 1 1 d .
H21 H 1.5039 0.1348 0.3664 0.028 Uiso 1 1 calc R
C22 C 1.3331(2) 0.1035(2) 0.36451(12) 0.0228(5) Uani 1 1 d .
H22 H 1.3614 0.0276 0.3873 0.027 Uiso 1 1 calc R
C23 C 1.2061(2) 0.1491(2) 0.34320(12) 0.0181(5) Uani 1 1 d .
C24 C 1.1064(2) 0.0857(2) 0.36734(12) 0.0201(5) Uani 1 1 d .
H24 H 1.0419 0.1090 0.3347 0.024 Uiso 1 1 calc R
C25 C 1.0184(3) 0.1380(2) 0.44406(13) 0.0268(5) Uani 1 1 d .
H25A H 1.0795 0.1164 0.4771 0.040 Uiso 1 1 calc R
H25B H 0.9506 0.1027 0.4592 0.040 Uiso 1 1 calc R
H25C H 0.9702 0.2278 0.4439 0.040 Uiso 1 1 calc R
C26 C 1.1808(3) -0.0585(2) 0.36515(15) 0.0299(6) Uani 1 1 d .
H26A H 1.2410 -0.0889 0.3178 0.045 Uiso 1 1 calc R
H26B H 1.1114 -0.0927 0.3754 0.045 Uiso 1 1 calc R
H26C H 1.2363 -0.0839 0.4008 0.045 Uiso 1 1 calc R
C27 C 1.2092(2) 0.4603(2) 0.26356(12) 0.0202(5) Uani 1 1 d .
H27 H 1.1218 0.4807 0.2479 0.024 Uiso 1 1 calc R
C28 C 1.3216(3) 0.4618(2) 0.19722(14) 0.0277(6) Uani 1 1 d .
H28A H 1.4075 0.4450 0.2116 0.041 Uiso 1 1 calc R
H28B H 1.2893 0.5428 0.1767 0.041 Uiso 1 1 calc R
H28C H 1.3385 0.3985 0.1617 0.041 Uiso 1 1 calc R
C29 C 1.1802(3) 0.5604(2) 0.32061(15) 0.0328(6) Uani 1 1 d .
H29A H 1.1050 0.5622 0.3604 0.049 Uiso 1 1 calc R
H29B H 1.1536 0.6410 0.2995 0.049 Uiso 1 1 calc R
H29C H 1.2638 0.5410 0.3379 0.049 Uiso 1 1 calc R
C30 C 0.7324(3) 0.6194(2) 0.44385(13) 0.0300(6) Uani 1 1 d .
C31 C 0.8214(5) 0.6734(6) 0.4647(2) 0.123(3) Uani 1 1 d .
H31A H 0.9061 0.6069 0.4730 0.184 Uiso 1 1 calc R
H31B H 0.7707 0.7256 0.5083 0.184 Uiso 1 1 calc R
H31C H 0.8454 0.7231 0.4264 0.184 Uiso 1 1 calc R
C32 C 0.7002(4) 0.5315(3) 0.50012(17) 0.0593(10) Uani 1 1 d .
H32A H 0.6428 0.4978 0.4846 0.089 Uiso 1 1 calc R
H32B H 0.6506 0.5773 0.5459 0.089 Uiso 1 1 calc R
H32C H 0.7869 0.4641 0.5054 0.089 Uiso 1 1 calc R
C33 C 0.5884(4) 0.7221(4) 0.43773(19) 0.0779(14) Uani 1 1 d .
H33A H 0.6025 0.7810 0.4031 0.117 Uiso 1 1 calc R
H33B H 0.5381 0.7650 0.4842 0.117 Uiso 1 1 calc R
H33C H 0.5347 0.6842 0.4221 0.117 Uiso 1 1 calc R
C34 C 0.8834(2) 0.26427(19) 0.22747(11) 0.0139(4) Uani 1 1 d .
C35 C 1.0212(2) 0.2348(2) 0.23103(11) 0.0147(4) Uani 1 1 d .
C36 C 1.1468(2) 0.1305(2) 0.18703(11) 0.0149(4) Uani 1 1 d .
C37 C 1.2692(2) 0.1450(2) 0.15266(11) 0.0175(5) Uani 1 1 d .
H37 H 1.2723 0.2228 0.1552 0.021 Uiso 1 1 calc R
C38 C 1.3858(2) 0.0445(2) 0.11490(12) 0.0214(5) Uani 1 1 d .
H38 H 1.4669 0.0551 0.0921 0.026 Uiso 1 1 calc R
C39 C 1.3826(2) -0.0717(2) 0.11071(13) 0.0225(5) Uani 1 1 d .
H39 H 1.4612 -0.1389 0.0850 0.027 Uiso 1 1 calc R
C40 C 1.2622(2) -0.0874(2) 0.14483(13) 0.0225(5) Uani 1 1 d .
H40 H 1.2596 -0.1654 0.1420 0.027 Uiso 1 1 calc R
C41 C 1.1453(2) 0.0127(2) 0.18326(12) 0.0186(5) Uani 1 1 d .
H41 H 1.0651 0.0012 0.2067 0.022 Uiso 1 1 calc R
C42 C 0.8429(2) 0.22422(19) 0.16662(12) 0.0159(4) Uani 1 1 d .
C43 C 0.9269(2) 0.1966(2) 0.09595(12) 0.0198(5) Uani 1 1 d .
H43 H 1.0129 0.2031 0.0859 0.024 Uiso 1 1 calc R
C44 C 0.8854(3) 0.1597(2) 0.04041(13) 0.0231(5) Uani 1 1 d .
H44 H 0.9452 0.1386 -0.0057 0.028 Uiso 1 1 calc R
C45 C 0.7551(3) 0.1541(2) 0.05321(14) 0.0264(6) Uani 1 1 d .
H45 H 0.7266 0.1301 0.0160 0.032 Uiso 1 1 calc R
C46 C 0.6689(3) 0.1845(2) 0.12192(14) 0.0270(6) Uani 1 1 d .
H46 H 0.5808 0.1822 0.1309 0.032 Uiso 1 1 calc R
C47 C 0.7115(2) 0.2188(2) 0.17819(13) 0.0205(5) Uani 1 1 d .
H47 H 0.6517 0.2384 0.2243 0.025 Uiso 1 1 calc R
N1 N 0.78261(18) 0.55697(16) 0.19736(9) 0.0146(4) Uani 1 1 d .
N2 N 1.04202(18) 0.30937(16) 0.27830(9) 0.0149(4) Uani 1 1 d .
N3 N 0.8029(2) 0.54941(17) 0.37431(10) 0.0206(4) Uani 1 1 d .
Nb1 Nb 0.857240(19) 0.470679(17) 0.288059(10) 0.01363(7) Uani 1 1 d .

loop_
_atom_site_aniso_label
_atom_site_aniso_U_11
_atom_site_aniso_U_22
_atom_site_aniso_U_33
_atom_site_aniso_U_23
_atom_site_aniso_U_13
_atom_site_aniso_U_12
C1 0.0147(11) 0.0239(12) 0.0220(12) 0.0048(9) -0.0023(9) -0.0073(10)
C2 0.0128(10) 0.0150(11) 0.0174(11) 0.0026(8) -0.0030(9) -0.0061(9)
C3 0.0099(10) 0.0196(11) 0.0176(11) -0.0008(9) -0.0013(9) -0.0069(9)
C4 0.0146(11) 0.0168(11) 0.0171(11) 0.0001(9) -0.0058(9) -0.0043(9)
C5 0.0165(11) 0.0202(12) 0.0290(13) 0.0018(10) -0.0026(10) -0.0036(10)
C6 0.0127(10) 0.0138(11) 0.0173(11) 0.0039(8) -0.0017(9) -0.0032(9)
C7 0.0184(11) 0.0175(11) 0.0224(12) 0.0009(9) -0.0042(10) -0.0065(9)
C8 0.0205(12) 0.0153(11) 0.0288(13) 0.0024(9) -0.0038(10) -0.0080(10)
C9 0.0178(11) 0.0174(12) 0.0228(12) 0.0072(9) -0.0009(10) -0.0041(9)
C10 0.0208(12) 0.0214(12) 0.0187(12) 0.0032(9) -0.0046(10) -0.0052(10)
C11 0.0134(10) 0.0169(11) 0.0203(11) 0.0004(9) -0.0016(9) -0.0049(9)
C12 0.0350(14) 0.0203(12) 0.0187(12) 0.0045(9) -0.0122(10) -0.0128(11)
C13 0.0496(17) 0.0229(13) 0.0247(13) -0.0022(10) -0.0094(12) -0.0131(12)
C14 0.0426(17) 0.0406(17) 0.0557(19) -0.0005(14) -0.0146(15) -0.0282(15)
C15 0.0492(16) 0.0196(13) 0.0300(14) 0.0064(10) -0.0171(12) -0.0196(12)
C16 0.062(2) 0.0468(18) 0.061(2) 0.0125(15) -0.0400(18) -0.0349(17)
C17 0.078(2) 0.0374(17) 0.0300(16) -0.0068(13) -0.0111(16) -0.0203(17)
C18 0.0124(10) 0.0202(11) 0.0141(11) -0.0006(9) -0.0023(9) -0.0046(9)
C19 0.0149(11) 0.0208(12) 0.0160(11) -0.0010(9) -0.0016(9) -0.0077(9)
C20 0.0150(11) 0.0306(13) 0.0187(12) -0.0017(10) -0.0022(9) -0.0117(10)
C21 0.0157(11) 0.0309(13) 0.0218(12) 0.0008(10) -0.0064(10) -0.0071(10)
C22 0.0193(12) 0.0246(13) 0.0207(12) 0.0055(10) -0.0054(10) -0.0056(10)
C23 0.0153(11) 0.0203(12) 0.0160(11) 0.0000(9) -0.0023(9) -0.0053(9)
C24 0.0185(11) 0.0212(12) 0.0211(12) 0.0063(9) -0.0059(9) -0.0088(10)
C25 0.0256(13) 0.0343(14) 0.0217(12) 0.0055(10) -0.0029(10) -0.0154(11)
C26 0.0300(14) 0.0229(13) 0.0379(15) 0.0083(11) -0.0116(12) -0.0110(11)
C27 0.0175(11) 0.0222(12) 0.0257(12) 0.0059(10) -0.0086(10) -0.0113(10)
C28 0.0278(13) 0.0286(14) 0.0284(13) 0.0075(11) -0.0053(11) -0.0150(11)
C29 0.0379(15) 0.0255(14) 0.0348(15) 0.0002(11) -0.0081(12) -0.0131(12)
C30 0.0362(14) 0.0311(14) 0.0189(12) -0.0081(10) -0.0016(11) -0.0118(12)
C31 0.105(4) 0.221(6) 0.074(3) -0.110(4) 0.054(3) -0.123(4)
C32 0.075(2) 0.058(2) 0.0285(16) -0.0036(15) 0.0055(16) -0.0204(19)
C33 0.081(3) 0.059(2) 0.041(2) -0.0134(17) 0.0000(19) 0.017(2)
C34 0.0146(10) 0.0108(10) 0.0170(11) 0.0031(8) -0.0039(9) -0.0063(9)
C35 0.0164(11) 0.0147(11) 0.0134(10) 0.0038(8) -0.0030(9) -0.0074(9)
C36 0.0124(10) 0.0158(11) 0.0153(11) 0.0021(8) -0.0055(9) -0.0037(9)
C37 0.0185(11) 0.0197(12) 0.0154(11) 0.0011(9) -0.0040(9) -0.0091(9)
C38 0.0135(11) 0.0288(13) 0.0203(12) 0.0006(10) -0.0033(9) -0.0074(10)
C39 0.0162(11) 0.0205(12) 0.0222(12) -0.0025(9) -0.0041(10) 0.0010(10)
C40 0.0243(12) 0.0143(11) 0.0258(13) 0.0004(9) -0.0076(10) -0.0041(10)
C41 0.0158(11) 0.0191(11) 0.0201(11) 0.0018(9) -0.0044(9) -0.0066(9)
C42 0.0158(11) 0.0101(10) 0.0208(11) 0.0020(8) -0.0054(9) -0.0040(9)
C43 0.0188(11) 0.0164(11) 0.0224(12) 0.0015(9) -0.0051(10) -0.0054(9)
C44 0.0279(13) 0.0163(11) 0.0208(12) -0.0007(9) -0.0061(10) -0.0046(10)
C45 0.0349(14) 0.0181(12) 0.0303(14) -0.0017(10) -0.0161(12) -0.0101(11)
C46 0.0229(12) 0.0249(13) 0.0393(15) -0.0010(11) -0.0110(11) -0.0134(11)
C47 0.0185(11) 0.0188(12) 0.0245(12) -0.0010(9) -0.0030(10) -0.0089(10)
N1 0.0136(9) 0.0138(9) 0.0150(9) 0.0002(7) -0.0021(7) -0.0049(7)
N2 0.0131(9) 0.0168(9) 0.0161(9) 0.0008(7) -0.0030(7) -0.0077(8)
N3 0.0214(10) 0.0199(10) 0.0203(10) -0.0023(8) -0.0060(8) -0.0074(8)
Nb1 0.01319(11) 0.01342(11) 0.01360(11) -0.00031(7) -0.00298(8) -0.00483(8)

loop_
_atom_type_symbol
_atom_type_description
_atom_type_scat_dispersion_real
_atom_type_scat_dispersion_imag
_atom_type_scat_source
C C 0.0033 0.0016 'International Tables Vol C Tables 4.2.6.8 and 6.1.1.4'
H H 0.0000 0.0000 'International Tables Vol C Tables 4.2.6.8 and 6.1.1.4'
N N 0.0061 0.0033 'International Tables Vol C Tables 4.2.6.8 and 6.1.1.4'
Nb Nb -2.0727 0.6215 'International Tables Vol C Tables 4.2.6.8 and 6.1.1.4'

loop_
_geom_angle_atom_site_label_1
_geom_angle_atom_site_label_2
_geom_angle_atom_site_label_3
_geom_angle
C2 C1 H1A 109.5
C2 C1 H1B 109.5
H1A C1 H1B 109.5
C2 C1 H1C 109.5
H1A C1 H1C 109.5
H1B C1 H1C 109.5
C3 C2 C1 115.85(18)
C3 C2 C34 120.47(18)
C1 C2 C34 115.74(18)
C3 C2 Nb1 77.91(12)
C1 C2 Nb1 130.46(16)
C34 C2 Nb1 90.22(13)
C4 C3 C2 130.45(19)
C4 C3 Nb1 76.06(13)
C2 C3 Nb1 63.66(11)
C4 C3 H3 114.8
C2 C3 H3 114.8
Nb1 C3 H3 144.8
N1 C4 C3 120.65(19)
N1 C4 C5 120.04(19)
C3 C4 C5 118.19(19)
N1 C4 Nb1 60.53(10)
C3 C4 Nb1 69.48(12)
C5 C4 Nb1 137.87(16)
C4 C5 H5A 109.5
C4 C5 H5B 109.5
H5A C5 H5B 109.5
C4 C5 H5C 109.5
H5A C5 H5C 109.5
H5B C5 H5C 109.5
C11 C6 C7 119.8(2)
C11 C6 N1 118.86(19)
C7 C6 N1 121.30(19)
C8 C7 C6 118.6(2)
C8 C7 C15 117.3(2)
C6 C7 C15 124.0(2)
C9 C8 C7 122.0(2)
C9 C8 H8 119.0
C7 C8 H8 119.0
C8 C9 C10 119.1(2)
C8 C9 H9 120.5
C10 C9 H9 120.5
C9 C10 C11 121.5(2)
C9 C10 H10 119.3
C11 C10 H10 119.3
C10 C11 C6 118.9(2)
C10 C11 C12 118.7(2)
C6 C11 C12 122.4(2)
C11 C12 C13 112.3(2)
C11 C12 C14 111.1(2)
C13 C12 C14 110.3(2)
C11 C12 H12 107.7
C13 C12 H12 107.7
C14 C12 H12 107.7
C12 C13 H13A 109.5
C12 C13 H13B 109.5
H13A C13 H13B 109.5
C12 C13 H13C 109.5
H13A C13 H13C 109.5
H13B C13 H13C 109.5
C12 C14 H14A 109.5
C12 C14 H14B 109.5
H14A C14 H14B 109.5
C12 C14 H14C 109.5
H14A C14 H14C 109.5
H14B C14 H14C 109.5
C7 C15 C16 110.1(2)
C7 C15 C17 111.1(2)
C16 C15 C17 110.5(2)
C7 C15 H15 108.3
C16 C15 H15 108.3
C17 C15 H15 108.3
C15 C16 H16A 109.5
C15 C16 H16B 109.5
H16A C16 H16B 109.5
C15 C16 H16C 109.5
H16A C16 H16C 109.5
H16B C16 H16C 109.5
C15 C17 H17A 109.5
C15 C17 H17B 109.5
H17A C17 H17B 109.5
C15 C17 H17C 109.5
H17A C17 H17C 109.5
H17B C17 H17C 109.5
C19 C18 C23 120.1(2)
C19 C18 N2 118.97(19)
C23 C18 N2 120.91(19)
C20 C19 C18 118.2(2)
C20 C19 C27 117.8(2)
C18 C19 C27 124.01(19)
C21 C20 C19 122.1(2)
C21 C20 H20 118.9
C19 C20 H20 118.9
C20 C21 C22 119.1(2)
C20 C21 H21 120.4
C22 C21 H21 120.4
C21 C22 C23 121.7(2)
C21 C22 H22 119.1
C23 C22 H22 119.1
C22 C23 C18 118.5(2)
C22 C23 C24 119.5(2)
C18 C23 C24 121.57(19)
C23 C24 C25 108.19(19)
C23 C24 C26 113.93(19)
C25 C24 C26 110.8(2)
C23 C24 H24 107.9
C25 C24 H24 107.9
C26 C24 H24 107.9
C24 C25 H25A 109.5
C24 C25 H25B 109.5
H25A C25 H25B 109.5
C24 C25 H25C 109.5
H25A C25 H25C 109.5
H25B C25 H25C 109.5
C24 C26 H26A 109.5
C24 C26 H26B 109.5
H26A C26 H26B 109.5
C24 C26 H26C 109.5
H26A C26 H26C 109.5
H26B C26 H26C 109.5
C29 C27 C19 110.08(19)
C29 C27 C28 110.4(2)
C19 C27 C28 112.50(19)
C29 C27 H27 107.9
C19 C27 H27 107.9
C28 C27 H27 107.9
C27 C28 H28A 109.5
C27 C28 H28B 109.5
H28A C28 H28B 109.5
C27 C28 H28C 109.5
H28A C28 H28C 109.5
H28B C28 H28C 109.5
C27 C29 H29A 109.5
C27 C29 H29B 109.5
H29A C29 H29B 109.5
C27 C29 H29C 109.5
H29A C29 H29C 109.5
H29B C29 H29C 109.5
N3 C30 C31 110.1(2)
N3 C30 C32 108.6(2)
C31 C30 C32 111.9(3)
N3 C30 C33 108.7(2)
C31 C30 C33 111.5(4)
C32 C30 C33 105.9(3)
C30 C31 H31A 109.5
C30 C31 H31B 109.5
H31A C31 H31B 109.5
C30 C31 H31C 109.5
H31A C31 H31C 109.5
H31B C31 H31C 109.5
C30 C32 H32A 109.5
C30 C32 H32B 109.5
H32A C32 H32B 109.5
C30 C32 H32C 109.5
H32A C32 H32C 109.5
H32B C32 H32C 109.5
C30 C33 H33A 109.5
C30 C33 H33B 109.5
H33A C33 H33B 109.5
C30 C33 H33C 109.5
H33A C33 H33C 109.5
H33B C33 H33C 109.5
C35 C34 C42 124.58(19)
C35 C34 C2 117.75(19)
C42 C34 C2 117.65(18)
C35 C34 Nb1 78.33(12)
C42 C34 Nb1 139.33(14)
C2 C34 Nb1 54.27(10)
C34 C35 N2 117.38(19)
C34 C35 C36 123.91(19)
N2 C35 C36 118.70(18)
C41 C36 C37 118.7(2)
C41 C36 C35 119.11(19)
C37 C36 C35 122.1(2)
C38 C37 C36 120.4(2)
C38 C37 H37 119.8
C36 C37 H37 119.8
C37 C38 C39 120.5(2)
C37 C38 H38 119.8
C39 C38 H38 119.8
C40 C39 C38 119.7(2)
C40 C39 H39 120.1
C38 C39 H39 120.1
C39 C40 C41 120.1(2)
C39 C40 H40 119.9
C41 C40 H40 119.9
C40 C41 C36 120.6(2)
C40 C41 H41 119.7
C36 C41 H41 119.7
C43 C42 C47 116.9(2)
C43 C42 C34 123.3(2)
C47 C42 C34 119.7(2)
C44 C43 C42 121.7(2)
C44 C43 H43 119.1
C42 C43 H43 119.1
C43 C44 C45 120.4(2)
C43 C44 H44 119.8
C45 C44 H44 119.8
C46 C45 C44 118.8(2)
C46 C45 H45 120.6
C44 C45 H45 120.6
C45 C46 C47 121.0(2)
C45 C46 H46 119.5
C47 C46 H46 119.5
C46 C47 C42 121.2(2)
C46 C47 H47 119.4
C42 C47 H47 119.4
C4 N1 C6 118.62(17)
C4 N1 Nb1 84.42(12)
C6 N1 Nb1 147.12(14)
C35 N2 C18 121.03(17)
C35 N2 Nb1 100.47(13)
C18 N2 Nb1 138.48(14)
C30 N3 Nb1 169.60(17)
N3 Nb1 N2 112.04(8)
N3 Nb1 N1 123.22(8)
N2 Nb1 N1 122.16(7)
N3 Nb1 C2 109.74(9)
N2 Nb1 C2 83.11(8)
N1 Nb1 C2 92.94(8)
N3 Nb1 C3 100.89(8)
N2 Nb1 C3 120.38(7)
N1 Nb1 C3 66.22(7)
C2 Nb1 C3 38.43(8)
N3 Nb1 C4 105.49(8)
N2 Nb1 C4 139.48(7)
N1 Nb1 C4 35.05(7)
C2 Nb1 C4 70.09(8)
C3 Nb1 C4 34.45(7)
N3 Nb1 C34 140.84(8)
N2 Nb1 C34 59.76(7)
N1 Nb1 C34 84.79(7)
C2 Nb1 C34 35.51(7)
C3 Nb1 C34 63.21(7)
C4 Nb1 C34 81.58(7)

loop_
_geom_bond_atom_site_label_1
_geom_bond_atom_site_label_2
_geom_bond_distance
C1 C2 1.518(3)
C1 H1A 0.9600
C1 H1B 0.9600
C1 H1C 0.9600
C2 C3 1.472(3)
C2 C34 1.519(3)
C2 Nb1 2.123(2)
C3 C4 1.399(3)
C3 Nb1 2.316(2)
C3 H3 0.9300
C4 N1 1.385(3)
C4 C5 1.512(3)
C4 Nb1 2.400(2)
C5 H5A 0.9600
C5 H5B 0.9600
C5 H5C 0.9600
C6 C11 1.411(3)
C6 C7 1.412(3)
C6 N1 1.435(3)
C7 C8 1.393(3)
C7 C15 1.517(3)
C8 C9 1.376(3)
C8 H8 0.9300
C9 C10 1.384(3)
C9 H9 0.9300
C10 C11 1.396(3)
C10 H10 0.9300
C11 C12 1.519(3)
C12 C13 1.524(3)
C12 C14 1.530(4)
C12 H12 0.9800
C13 H13A 0.9600
C13 H13B 0.9600
C13 H13C 0.9600
C14 H14A 0.9600
C14 H14B 0.9600
C14 H14C 0.9600
C15 C16 1.527(4)
C15 C17 1.529(4)
C15 H15 0.9800
C16 H16A 0.9600
C16 H16B 0.9600
C16 H16C 0.9600
C17 H17A 0.9600
C17 H17B 0.9600
C17 H17C 0.9600
C18 C19 1.410(3)
C18 C23 1.419(3)
C18 N2 1.432(3)
C19 C20 1.397(3)
C19 C27 1.525(3)
C20 C21 1.375(3)
C20 H20 0.9300
C21 C22 1.382(3)
C21 H21 0.9300
C22 C23 1.389(3)
C22 H22 0.9300
C23 C24 1.515(3)
C24 C25 1.536(3)
C24 C26 1.537(3)
C24 H24 0.9800
C25 H25A 0.9600
C25 H25B 0.9600
C25 H25C 0.9600
C26 H26A 0.9600
C26 H26B 0.9600
C26 H26C 0.9600
C27 C29 1.524(3)
C27 C28 1.529(3)
C27 H27 0.9800
C28 H28A 0.9600
C28 H28B 0.9600
C28 H28C 0.9600
C29 H29A 0.9600
C29 H29B 0.9600
C29 H29C 0.9600
C30 N3 1.456(3)
C30 C31 1.474(4)
C30 C32 1.523(4)
C30 C33 1.539(4)
C31 H31A 0.9600
C31 H31B 0.9600
C31 H31C 0.9600
C32 H32A 0.9600
C32 H32B 0.9600
C32 H32C 0.9600
C33 H33A 0.9600
C33 H33B 0.9600
C33 H33C 0.9600
C34 C35 1.387(3)
C34 C42 1.485(3)
C34 Nb1 2.615(2)
C35 N2 1.400(3)
C35 C36 1.490(3)
C36 C41 1.392(3)
C36 C37 1.395(3)
C37 C38 1.382(3)
C37 H37 0.9300
C38 C39 1.382(3)
C38 H38 0.9300
C39 C40 1.382(3)
C39 H39 0.9300
C40 C41 1.386(3)
C40 H40 0.9300
C41 H41 0.9300
C42 C43 1.397(3)
C42 C47 1.401(3)
C43 C44 1.388(3)
C43 H43 0.9300
C44 C45 1.388(3)
C44 H44 0.9300
C45 C46 1.375(4)
C45 H45 0.9300
C46 C47 1.392(3)
C46 H46 0.9300
C47 H47 0.9300
N1 Nb1 2.0993(18)
N2 Nb1 2.0693(18)
N3 Nb1 1.7721(19)
